data_4123085
loop_
_publ_author_name
'Zhao, Wei'
'McCarthy, Sean M.'
'Lai, Ting Yi'
'Yennawar, Hemant P.'
'Radosevich, Alexander T.'

_publ_section_title
;
 Reversible Intermolecular E-H Oxidative Addition to a Geometrically
 Deformed and Structurally Dynamic Phosphorous Triamide.
;
_journal_name_full 'Journal of the American Chemical Society'
_journal_page_first 141203102325001
_journal_paper_doi 10.1021/ja510558d
_journal_year 2014
_chemical_formula_moiety 'C14 H14 N3 P Se'
_chemical_formula_sum 'C14 H14 N3 P Se'
_chemical_formula_weight 334.21
_chemical_name_systematic
; 
 ? 
;
_space_group_IT_number 14
_symmetry_cell_setting monoclinic
_symmetry_space_group_name_Hall '-P 2ybc'
_symmetry_space_group_name_H-M 'P 1 21/c 1'
_atom_sites_solution_hydrogens geom
_atom_sites_solution_primary direct
_atom_sites_solution_secondary difmap
_audit_creation_method SHELXL-97
_cell_angle_alpha 90.00
_cell_angle_beta 104.307(7)
_cell_angle_gamma 90.00
_cell_formula_units_Z 4
_cell_length_a 13.646(6)
_cell_length_b 5.483(2)
_cell_length_c 19.372(9)
_cell_measurement_reflns_used 2362
_cell_measurement_temperature 203(2)
_cell_measurement_theta_max 25.101
_cell_measurement_theta_min 2.955
_cell_volume 1404.5(10)
_computing_cell_refinement 'Bruker SMART'
_computing_data_collection 'Bruker SMART'
_computing_data_reduction 'Bruker SAINT'
_computing_molecular_graphics 'Bruker SHELXTL'
_computing_publication_material 'Bruker SHELXTL'
_computing_structure_refinement 'SHELXL-97 (Sheldrick, 1997)'
_computing_structure_solution 'SHELXS-97 (Sheldrick, 1990)'
_diffrn_ambient_temperature 203(2)
_diffrn_detector_area_resol_mean 8.34
_diffrn_measured_fraction_theta_full 0.988
_diffrn_measured_fraction_theta_max 0.988
_diffrn_measurement_device_type 'CCD area detector'
_diffrn_measurement_method 'phi and omega scans'
_diffrn_radiation_monochromator graphite
_diffrn_radiation_source 'fine-focus sealed tube'
_diffrn_radiation_type MoK\a
_diffrn_radiation_wavelength 0.71073
_diffrn_reflns_av_R_equivalents 0.0455
_diffrn_reflns_av_sigmaI/netI 0.0587
_diffrn_reflns_limit_h_max 18
_diffrn_reflns_limit_h_min -17
_diffrn_reflns_limit_k_max 7
_diffrn_reflns_limit_k_min -6
_diffrn_reflns_limit_l_max 25
_diffrn_reflns_limit_l_min -25
_diffrn_reflns_number 10548
_diffrn_reflns_theta_full 28.41
_diffrn_reflns_theta_max 28.41
_diffrn_reflns_theta_min 2.17
_exptl_absorpt_coefficient_mu 2.776
_exptl_absorpt_correction_T_max 0.9466
_exptl_absorpt_correction_T_min 0.4799
_exptl_absorpt_correction_type multi-scan
_exptl_absorpt_process_details SADABS
_exptl_crystal_colour colorless
_exptl_crystal_density_diffrn 1.581
_exptl_crystal_density_method 'not measured'
_exptl_crystal_description needle
_exptl_crystal_F_000 672
_exptl_crystal_size_max 0.31
_exptl_crystal_size_mid 0.04
_exptl_crystal_size_min 0.02
_refine_diff_density_max 0.629
_refine_diff_density_min -0.537
_refine_diff_density_rms 0.088
_refine_ls_extinction_method none
_refine_ls_goodness_of_fit_ref 0.978
_refine_ls_hydrogen_treatment noref
_refine_ls_matrix_type full
_refine_ls_number_parameters 174
_refine_ls_number_reflns 3484
_refine_ls_number_restraints 0
_refine_ls_restrained_S_all 0.978
_refine_ls_R_factor_all 0.0817
_refine_ls_R_factor_gt 0.0496
_refine_ls_shift/su_max 0.002
_refine_ls_shift/su_mean 0.000
_refine_ls_structure_factor_coef Fsqd
_refine_ls_weighting_details 'calc w=1/[\s^2^(Fo^2^)+(0.0545P)^2^+0.0000P] where P=(Fo^2^+2Fc^2^)/3'
_refine_ls_weighting_scheme calc
_refine_ls_wR_factor_gt 0.1011
_refine_ls_wR_factor_ref 0.1112
_reflns_number_gt 2303
_reflns_number_total 3484
_reflns_threshold_expression >2sigma(I)
_cod_data_source_file ja510558d_si_002.cif
_cod_data_source_block 2-[Se]
_cod_depositor_comments
;
The following automatic conversions were performed:

'_symmetry_cell_setting' value 'Monoclinic' changed to 'monoclinic'
according to
/home/saulius/struct/COD-crude-data--automatic-downloads/rss-feeds/ACS/lib/dictionaries/cif_core.dic
dictionary named 'cif_core.dic' version 2.4.2 from 2011-04-26.

Automatic conversion script
Id: cif_fix_values 2935 2014-11-11 08:27:57Z andrius 
;
_cod_original_cell_volume 1404.5(11)
_cod_original_sg_symbol_H-M P2(1)/c
_cod_database_code 4123085

loop_
_symmetry_equiv_pos_as_xyz
'x, y, z'
'-x, y+1/2, -z+1/2'
'-x, -y, -z'
'x, -y-1/2, z-1/2'

loop_
_atom_site_label
_atom_site_type_symbol
_atom_site_fract_x
_atom_site_fract_y
_atom_site_fract_z
_atom_site_U_iso_or_equiv
_atom_site_adp_type
_atom_site_occupancy
_atom_site_symmetry_multiplicity
_atom_site_calc_flag
_atom_site_refinement_flags
C14 C 0.0900(3) 0.5243(6) 0.2775(2) 0.0439(9) Uani 1 1 d .
H14A H 0.0228 0.5936 0.2612 0.066 Uiso 1 1 calc R
H14B H 0.0997 0.4676 0.3262 0.066 Uiso 1 1 calc R
H14C H 0.0973 0.3884 0.2471 0.066 Uiso 1 1 calc R
C12 C 0.1666(2) 0.8323(6) 0.21056(17) 0.0319(8) Uani 1 1 d .
C11 C 0.1114(3) 0.7717(7) 0.14244(19) 0.0431(9) Uani 1 1 d .
H11 H 0.0682 0.6355 0.1345 0.052 Uiso 1 1 calc R
C10 C 0.1221(3) 0.9205(8) 0.0862(2) 0.0524(11) Uani 1 1 d .
H10 H 0.0865 0.8813 0.0395 0.063 Uiso 1 1 calc R
C9 C 0.1830(3) 1.1210(9) 0.0975(2) 0.0546(11) Uani 1 1 d .
H9 H 0.1889 1.2176 0.0586 0.066 Uiso 1 1 calc R
C8 C 0.2369(3) 1.1845(7) 0.16653(19) 0.0430(9) Uani 1 1 d .
H8 H 0.2776 1.3250 0.1747 0.052 Uiso 1 1 calc R
C7 C 0.2288(2) 1.0368(6) 0.22168(17) 0.0293(7) Uani 1 1 d .
C1 C 0.3849(2) 1.0930(6) 0.32110(17) 0.0298(7) Uani 1 1 d .
C2 C 0.4458(3) 1.2690(7) 0.30334(19) 0.0401(9) Uani 1 1 d .
H2 H 0.4191 1.3899 0.2696 0.048 Uiso 1 1 calc R
C3 C 0.5488(3) 1.2626(8) 0.3371(2) 0.0480(10) Uani 1 1 d .
H3 H 0.5923 1.3793 0.3251 0.058 Uiso 1 1 calc R
C4 C 0.5876(3) 1.0889(8) 0.3874(2) 0.0460(10) Uani 1 1 d .
H4 H 0.6568 1.0916 0.4103 0.055 Uiso 1 1 calc R
C5 C 0.5262(2) 0.9094(7) 0.40494(19) 0.0409(9) Uani 1 1 d .
H5 H 0.5532 0.7901 0.4392 0.049 Uiso 1 1 calc R
C6 C 0.4240(2) 0.9101(6) 0.37072(17) 0.0304(7) Uani 1 1 d .
C13 C 0.3713(3) 0.5735(7) 0.44080(19) 0.0416(9) Uani 1 1 d .
H13A H 0.4248 0.4641 0.4354 0.062 Uiso 1 1 calc R
H13B H 0.3109 0.4801 0.4405 0.062 Uiso 1 1 calc R
H13C H 0.3927 0.6608 0.4856 0.062 Uiso 1 1 calc R
N1 N 0.27733(19) 1.0683(5) 0.29551(13) 0.0295(6) Uani 1 1 d .
N2 N 0.34964(18) 0.7479(5) 0.38190(14) 0.0319(6) Uani 1 1 d .
N3 N 0.16555(19) 0.7102(5) 0.27459(14) 0.0351(7) Uani 1 1 d .
P1 P 0.23388(6) 0.85860(16) 0.34532(4) 0.0288(2) Uani 1 1 d .
Se1 Se 0.15470(3) 0.93876(8) 0.42099(2) 0.04834(16) Uani 1 1 d .

loop_
_atom_site_aniso_label
_atom_site_aniso_U_11
_atom_site_aniso_U_22
_atom_site_aniso_U_33
_atom_site_aniso_U_23
_atom_site_aniso_U_13
_atom_site_aniso_U_12
C14 0.0354(18) 0.031(2) 0.061(3) 0.0040(18) 0.0040(17) -0.0035(16)
C12 0.0309(16) 0.0324(19) 0.0314(18) 0.0015(16) 0.0059(14) 0.0106(15)
C11 0.0381(19) 0.047(2) 0.042(2) -0.0108(19) 0.0053(16) 0.0115(17)
C10 0.057(2) 0.070(3) 0.028(2) -0.001(2) 0.0072(17) 0.024(2)
C9 0.060(3) 0.068(3) 0.038(2) 0.017(2) 0.0180(19) 0.021(2)
C8 0.044(2) 0.048(2) 0.040(2) 0.0137(19) 0.0156(16) 0.0093(18)
C7 0.0293(16) 0.0282(18) 0.0318(18) 0.0041(15) 0.0103(13) 0.0078(14)
C1 0.0315(16) 0.0272(19) 0.0328(18) -0.0080(15) 0.0118(13) -0.0013(14)
C2 0.048(2) 0.036(2) 0.040(2) -0.0039(17) 0.0171(16) -0.0099(17)
C3 0.046(2) 0.058(3) 0.047(2) -0.019(2) 0.0248(18) -0.024(2)
C4 0.0301(18) 0.062(3) 0.047(2) -0.025(2) 0.0132(16) -0.0126(18)
C5 0.0363(19) 0.046(2) 0.039(2) -0.0119(18) 0.0070(15) 0.0054(17)
C6 0.0311(16) 0.0303(19) 0.0319(18) -0.0057(15) 0.0115(14) -0.0013(14)
C13 0.047(2) 0.039(2) 0.035(2) 0.0032(18) 0.0048(16) 0.0065(17)
N1 0.0318(14) 0.0298(16) 0.0281(14) 0.0017(12) 0.0095(11) 0.0002(12)
N2 0.0311(14) 0.0311(16) 0.0315(15) 0.0074(13) 0.0039(11) 0.0021(12)
N3 0.0350(14) 0.0328(17) 0.0354(16) 0.0028(14) 0.0047(12) -0.0059(13)
P1 0.0296(4) 0.0271(5) 0.0303(5) 0.0056(4) 0.0087(3) 0.0012(3)
Se1 0.0481(2) 0.0620(3) 0.0419(2) 0.0087(2) 0.02435(18) 0.00929(19)

loop_
_atom_type_symbol
_atom_type_description
_atom_type_scat_dispersion_real
_atom_type_scat_dispersion_imag
_atom_type_scat_source
C C 0.0033 0.0016 'International Tables Vol C Tables 4.2.6.8 and 6.1.1.4'
H H 0.0000 0.0000 'International Tables Vol C Tables 4.2.6.8 and 6.1.1.4'
N N 0.0061 0.0033 'International Tables Vol C Tables 4.2.6.8 and 6.1.1.4'
P P 0.1023 0.0942 'International Tables Vol C Tables 4.2.6.8 and 6.1.1.4'
Se Se -0.0929 2.2259 'International Tables Vol C Tables 4.2.6.8 and 6.1.1.4'

loop_
_geom_angle_atom_site_label_1
_geom_angle_atom_site_label_2
_geom_angle_atom_site_label_3
_geom_angle
N3 C14 H14A 109.5
N3 C14 H14B 109.5
H14A C14 H14B 109.5
N3 C14 H14C 109.5
H14A C14 H14C 109.5
H14B C14 H14C 109.5
C11 C12 C7 120.5(3)
C11 C12 N3 126.8(3)
C7 C12 N3 112.6(3)
C12 C11 C10 117.7(4)
C12 C11 H11 121.2
C10 C11 H11 121.2
C9 C10 C11 121.5(4)
C9 C10 H10 119.2
C11 C10 H10 119.2
C10 C9 C8 120.6(4)
C10 C9 H9 119.7
C8 C9 H9 119.7
C7 C8 C9 118.3(4)
C7 C8 H8 120.8
C9 C8 H8 120.8
C8 C7 C12 121.4(3)
C8 C7 N1 127.1(3)
C12 C7 N1 111.5(3)
C2 C1 C6 121.6(3)
C2 C1 N1 127.7(3)
C6 C1 N1 110.7(3)
C1 C2 C3 117.9(4)
C1 C2 H2 121.1
C3 C2 H2 121.1
C4 C3 C2 121.1(3)
C4 C3 H3 119.4
C2 C3 H3 119.4
C3 C4 C5 121.1(3)
C3 C4 H4 119.4
C5 C4 H4 119.4
C6 C5 C4 118.4(4)
C6 C5 H5 120.8
C4 C5 H5 120.8
C5 C6 C1 119.8(3)
C5 C6 N2 127.1(3)
C1 C6 N2 113.1(3)
N2 C13 H13A 109.5
N2 C13 H13B 109.5
H13A C13 H13B 109.5
N2 C13 H13C 109.5
H13A C13 H13C 109.5
H13B C13 H13C 109.5
C7 N1 C1 122.5(3)
C7 N1 P1 110.2(2)
C1 N1 P1 109.8(2)
C6 N2 C13 121.3(3)
C6 N2 P1 110.3(2)
C13 N2 P1 123.7(2)
C12 N3 C14 121.7(3)
C12 N3 P1 111.4(2)
C14 N3 P1 124.4(2)
N3 P1 N2 116.60(14)
N3 P1 N1 93.81(14)
N2 P1 N1 93.47(13)
N3 P1 Se1 113.68(11)
N2 P1 Se1 112.28(11)
N1 P1 Se1 125.06(10)

loop_
_geom_bond_atom_site_label_1
_geom_bond_atom_site_label_2
_geom_bond_distance
C14 N3 1.461(4)
C14 H14A 0.9700
C14 H14B 0.9700
C14 H14C 0.9700
C12 C11 1.389(5)
C12 C7 1.391(5)
C12 N3 1.413(4)
C11 C10 1.397(5)
C11 H11 0.9400
C10 C9 1.363(6)
C10 H10 0.9400
C9 C8 1.402(5)
C9 H9 0.9400
C8 C7 1.366(5)
C8 H8 0.9400
C7 N1 1.430(4)
C1 C2 1.371(5)
C1 C6 1.400(4)
C1 N1 1.435(4)
C2 C3 1.396(5)
C2 H2 0.9400
C3 C4 1.372(5)
C3 H3 0.9400
C4 C5 1.388(5)
C4 H4 0.9400
C5 C6 1.388(4)
C5 H5 0.9400
C6 N2 1.406(4)
C13 N2 1.462(4)
C13 H13A 0.9700
C13 H13B 0.9700
C13 H13C 0.9700
N1 P1 1.699(3)
N2 P1 1.677(3)
N3 P1 1.667(3)
P1 Se1 2.0718(11)

loop_
_geom_torsion_atom_site_label_1
_geom_torsion_atom_site_label_2
_geom_torsion_atom_site_label_3
_geom_torsion_atom_site_label_4
_geom_torsion
C7 C12 C11 C10 1.1(5)
N3 C12 C11 C10 178.7(3)
C12 C11 C10 C9 -1.2(5)
C11 C10 C9 C8 -0.2(6)
C10 C9 C8 C7 1.7(6)
C9 C8 C7 C12 -1.9(5)
C9 C8 C7 N1 179.9(3)
C11 C12 C7 C8 0.5(5)
N3 C12 C7 C8 -177.5(3)
C11 C12 C7 N1 179.0(3)
N3 C12 C7 N1 1.0(4)
C6 C1 C2 C3 -0.8(5)
N1 C1 C2 C3 177.6(3)
C1 C2 C3 C4 -1.3(5)
C2 C3 C4 C5 1.9(6)
C3 C4 C5 C6 -0.4(5)
C4 C5 C6 C1 -1.6(5)
C4 C5 C6 N2 -178.7(3)
C2 C1 C6 C5 2.2(5)
N1 C1 C6 C5 -176.4(3)
C2 C1 C6 N2 179.8(3)
N1 C1 C6 N2 1.1(4)
C8 C7 N1 C1 -55.2(5)
C12 C7 N1 C1 126.4(3)
C8 C7 N1 P1 173.3(3)
C12 C7 N1 P1 -5.1(3)
C2 C1 N1 C7 59.8(5)
C6 C1 N1 C7 -121.6(3)
C2 C1 N1 P1 -168.4(3)
C6 C1 N1 P1 10.1(3)
C5 C6 N2 C13 9.0(5)
C1 C6 N2 C13 -168.4(3)
C5 C6 N2 P1 165.3(3)
C1 C6 N2 P1 -12.0(3)
C11 C12 N3 C14 -11.2(5)
C7 C12 N3 C14 166.6(3)
C11 C12 N3 P1 -174.2(3)
C7 C12 N3 P1 3.6(3)
C12 N3 P1 N2 -101.5(2)
C14 N3 P1 N2 96.1(3)
C12 N3 P1 N1 -5.7(2)
C14 N3 P1 N1 -168.1(3)
C12 N3 P1 Se1 125.44(19)
C14 N3 P1 Se1 -37.0(3)
C6 N2 P1 N3 111.4(2)
C13 N2 P1 N3 -93.0(3)
C6 N2 P1 N1 15.4(2)
C13 N2 P1 N1 171.0(3)
C6 N2 P1 Se1 -114.9(2)
C13 N2 P1 Se1 40.7(3)
C7 N1 P1 N3 6.2(2)
C1 N1 P1 N3 -131.7(2)
C7 N1 P1 N2 123.2(2)
C1 N1 P1 N2 -14.7(2)
C7 N1 P1 Se1 -116.37(19)
C1 N1 P1 Se1 105.7(2)
